data_4505492
loop_
_publ_author_name
'Zhang, Shaowei'
'Zhao, Junwei'
'Ma, Pengtao'
'Chen, Huanni'
'Niu, Jingyang'
'Wang, Jingping'

_publ_section_title
;
 Organic--Inorganic Hybrids Based on Monovacant Keggin-type
 Silicotungstates and 3d-4f Heterometals
;
_journal_issue 3
_journal_name_full 'Crystal Growth &amp; Design'
_journal_page_first 1263
_journal_paper_doi 10.1021/cg2012759
_journal_volume 12
_journal_year 2012
_chemical_formula_sum 'C7 H36 Cu1.5 La N7 O42 Si W11'
_chemical_formula_weight 3175.07
_chemical_name_systematic
;

 ?

;
_space_group_IT_number 14
_symmetry_cell_setting monoclinic
_symmetry_space_group_name_Hall '-P 2yn'
_symmetry_space_group_name_H-M 'P 1 21/n 1'
_atom_sites_solution_hydrogens geom
_atom_sites_solution_primary direct
_atom_sites_solution_secondary difmap
_audit_creation_method SHELXL-97
_cell_angle_alpha 90.00
_cell_angle_beta 107.0910(10)
_cell_angle_gamma 90.00
_cell_formula_units_Z 4
_cell_length_a 16.6434(9)
_cell_length_b 13.6944(7)
_cell_length_c 21.8679(11)
_cell_measurement_reflns_used 6233
_cell_measurement_temperature 296(2)
_cell_measurement_theta_max 28.31
_cell_measurement_theta_min 2.35
_cell_volume 4764.1(4)
_computing_cell_refinement 'Bruker SMART'
_computing_data_collection 'Bruker SMART'
_computing_data_reduction 'Bruker SAINT'
_computing_molecular_graphics 'Bruker SHELXTL'
_computing_publication_material 'Bruker SHELXTL'
_computing_structure_refinement 'SHELXL-97 (Sheldrick, 1997)'
_computing_structure_solution 'SHELXS-97 (Sheldrick, 1990)'
_diffrn_ambient_temperature 296(2)
_diffrn_measured_fraction_theta_full 0.998
_diffrn_measured_fraction_theta_max 0.998
_diffrn_measurement_device_type 'CCD area detector'
_diffrn_measurement_method 'phi and omega scans'
_diffrn_radiation_monochromator graphite
_diffrn_radiation_source 'fine-focus sealed tube'
_diffrn_radiation_type MoK\a
_diffrn_radiation_wavelength 0.71073
_diffrn_reflns_av_R_equivalents 0.0496
_diffrn_reflns_av_sigmaI/netI 0.0558
_diffrn_reflns_limit_h_max 12
_diffrn_reflns_limit_h_min -19
_diffrn_reflns_limit_k_max 16
_diffrn_reflns_limit_k_min -16
_diffrn_reflns_limit_l_max 26
_diffrn_reflns_limit_l_min -25
_diffrn_reflns_number 24151
_diffrn_reflns_theta_full 25.00
_diffrn_reflns_theta_max 25.00
_diffrn_reflns_theta_min 1.82
_exptl_absorpt_coefficient_mu 28.101
_exptl_absorpt_correction_T_max 0.1106
_exptl_absorpt_correction_T_min 0.0514
_exptl_absorpt_correction_type multi-scan
_exptl_absorpt_process_details SADABS
_exptl_crystal_colour purple
_exptl_crystal_density_diffrn 4.424
_exptl_crystal_density_method 'not measured'
_exptl_crystal_description block
_exptl_crystal_F_000 5558
_exptl_crystal_size_max 0.26
_exptl_crystal_size_mid 0.21
_exptl_crystal_size_min 0.14
_refine_diff_density_max 2.775
_refine_diff_density_min -2.117
_refine_diff_density_rms 0.344
_refine_ls_extinction_method none
_refine_ls_goodness_of_fit_ref 1.022
_refine_ls_hydrogen_treatment constr
_refine_ls_matrix_type full
_refine_ls_number_parameters 655
_refine_ls_number_reflns 8377
_refine_ls_number_restraints 60
_refine_ls_restrained_S_all 1.021
_refine_ls_R_factor_all 0.0485
_refine_ls_R_factor_gt 0.0351
_refine_ls_shift/su_max 0.001
_refine_ls_shift/su_mean 0.000
_refine_ls_structure_factor_coef Fsqd
_refine_ls_weighting_details 'calc w=1/[\s^2^(Fo^2^)+(0.0273P)^2^+22.3771P] where P=(Fo^2^+2Fc^2^)/3'
_refine_ls_weighting_scheme calc
_refine_ls_wR_factor_gt 0.0737
_refine_ls_wR_factor_ref 0.0776
_reflns_number_gt 6833
_reflns_number_total 8377
_reflns_threshold_expression >2sigma(I)
_cod_data_source_file cg2012759_si_001.cif
_cod_data_source_block 6
_cod_depositor_comments
;
The following automatic conversions were performed:

'_symmetry_cell_setting' value 'Monoclinic' changed to 'monoclinic'
according to /home/saulius/struct/CIF-dictionaries/cif_core.dic
dictionary named 'cif_core.dic' version 2.4.1 from
2010-06-29.

'_exptl_absorpt_correction_type' value 'Multi-scan'
changed to 'multi-scan' according to
/home/saulius/struct/CIF-dictionaries/cif_core.dic dictionary named
'cif_core.dic' version 2.4.1 from 2010-06-29.

Automatic conversion script
Id: cif_fix_values 1715 2011-07-08 13:25:40Z adriana 
;
_cod_original_sg_symbol_H-M P2(1)/n
_cod_original_formula_sum 'C7 H36 Cu1.50 La N7 O42 Si W11'
_cod_database_code 4505492

loop_
_symmetry_equiv_pos_as_xyz
'x, y, z'
'-x+1/2, y+1/2, -z+1/2'
'-x, -y, -z'
'x-1/2, -y-1/2, z-1/2'

loop_
_atom_site_label
_atom_site_type_symbol
_atom_site_fract_x
_atom_site_fract_y
_atom_site_fract_z
_atom_site_U_iso_or_equiv
_atom_site_adp_type
_atom_site_occupancy
_atom_site_symmetry_multiplicity
_atom_site_calc_flag
_atom_site_refinement_flags
W1 W 0.92019(3) 0.01760(3) 0.14129(2) 0.01211(12) Uani 1 1 d .
W2 W 1.01356(3) 0.02126(3) 0.29726(2) 0.01150(12) Uani 1 1 d .
W3 W 1.05933(3) 0.22253(4) 0.11926(2) 0.01508(12) Uani 1 1 d .
W4 W 1.15558(3) 0.22616(4) 0.27763(3) 0.01571(12) Uani 1 1 d .
W5 W 1.07232(3) 0.43275(3) 0.20183(2) 0.01445(12) Uani 1 1 d .
W6 W 1.02941(3) 0.25400(3) 0.38806(2) 0.01198(12) Uani 1 1 d .
W7 W 0.94743(3) 0.46120(3) 0.31624(2) 0.01033(11) Uani 1 1 d .
W8 W 0.81697(3) 0.27019(3) 0.33456(2) 0.01014(11) Uani 1 1 d .
W9 W 0.84061(3) 0.45888(3) 0.13928(2) 0.01197(12) Uani 1 1 d .
W10 W 0.71125(3) 0.26787(3) 0.16063(2) 0.01114(12) Uani 1 1 d .
W11 W 0.82986(3) 0.24838(4) 0.05924(2) 0.01492(12) Uani 1 1 d .
La1 La 0.72590(4) 0.50042(5) 0.25302(3) 0.01145(16) Uani 1 1 d .
Si1 Si 0.9350(2) 0.2418(2) 0.22338(14) 0.0077(7) Uani 1 1 d .
Cu1 Cu 1.0000 0.5000 0.5000 0.0276(6) Uani 1 2 d S
Cu2 Cu 0.11606(14) 0.84302(14) 0.18339(9) 0.0402(5) Uani 1 1 d .
O1 O 0.9299(6) -0.0629(6) 0.0839(4) 0.023(2) Uani 1 1 d .
O2 O 1.0871(6) -0.0566(6) 0.3462(4) 0.019(2) Uani 1 1 d .
O3 O 1.1013(7) 0.1991(7) 0.0579(4) 0.031(2) Uani 1 1 d .
O4 O 1.2603(5) 0.2111(6) 0.3181(4) 0.022(2) Uani 1 1 d .
O5 O 1.1187(6) 0.5419(6) 0.1935(5) 0.029(2) Uani 1 1 d .
O6 O 1.0886(6) 0.2403(6) 0.4654(4) 0.022(2) Uani 1 1 d .
O7 O 0.9581(6) 0.5767(6) 0.3458(4) 0.025(2) Uani 1 1 d .
O8 O 0.7485(6) 0.2818(6) 0.3790(4) 0.020(2) Uani 1 1 d .
O9 O 0.8144(6) 0.5729(6) 0.1101(4) 0.022(2) Uani 1 1 d .
O10 O 0.6050(6) 0.2811(6) 0.1391(4) 0.025(2) Uani 1 1 d .
O11 O 0.7967(6) 0.2328(6) -0.0215(4) 0.025(2) Uani 1 1 d .
O12 O 0.8354(5) -0.0315(6) 0.1631(4) 0.018(2) Uani 1 1 d .
O13 O 1.1585(5) 0.2039(6) 0.1912(4) 0.018(2) Uani 1 1 d .
O14 O 1.0305(5) 0.4601(6) 0.2736(4) 0.018(2) Uani 1 1 d .
O15 O 0.8253(6) 0.3903(6) 0.0618(4) 0.018(2) Uani 1 1 d .
O16 O 1.0877(6) 0.3650(6) 0.1307(4) 0.019(2) Uani 1 1 d .
O17 O 0.8091(5) 0.1451(6) 0.3136(4) 0.017(2) Uani 1 1 d .
O18 O 0.7253(6) 0.1438(6) 0.1809(4) 0.018(2) Uani 1 1 d .
O19 O 1.1631(6) 0.3674(6) 0.2571(4) 0.021(2) Uani 1 1 d .
O20 O 0.8553(5) 0.1202(6) 0.0888(4) 0.019(2) Uani 1 1 d .
O21 O 0.7336(5) 0.4156(5) 0.1457(4) 0.0135(18) Uani 1 1 d .
O22 O 1.1074(5) 0.1081(5) 0.2813(4) 0.0151(19) Uani 1 1 d .
O23 O 0.9579(5) 0.4577(6) 0.1530(4) 0.0168(19) Uani 1 1 d .
O24 O 0.7246(5) 0.2495(6) 0.0764(4) 0.0172(19) Uani 1 1 d .
O25 O 0.9211(6) -0.0282(6) 0.3054(4) 0.018(2) Uani 1 1 d .
O26 O 1.0058(5) -0.0359(5) 0.2152(4) 0.0114(18) Uani 1 1 d .
O27 O 0.7454(5) 0.3126(5) 0.2500(3) 0.0119(18) Uani 1 1 d .
O28 O 1.1108(5) 0.2714(6) 0.3449(4) 0.0164(19) Uani 1 1 d .
O29 O 0.9483(6) 0.2655(6) 0.0731(4) 0.020(2) Uani 1 1 d .
O30 O 0.8659(5) 0.4822(5) 0.2306(4) 0.0120(18) Uani 1 1 d U
O31 O 1.0196(5) 0.3965(5) 0.3885(4) 0.0127(18) Uani 1 1 d .
O32 O 1.0149(5) 0.1246(6) 0.3602(4) 0.0167(19) Uani 1 1 d .
O33 O 0.8512(5) 0.4181(5) 0.3384(3) 0.0089(17) Uani 1 1 d U
O34 O 1.0176(5) 0.1053(5) 0.1331(4) 0.0145(19) Uani 1 1 d .
O35 O 0.9213(5) 0.2549(5) 0.4039(3) 0.0121(18) Uani 1 1 d .
O36 O 0.9308(5) 0.1242(5) 0.2248(3) 0.0086(17) Uani 1 1 d U
O37 O 1.0234(6) 0.2743(6) 0.2099(4) 0.019(2) Uani 1 1 d U
O38 O 0.9322(5) 0.2900(5) 0.2913(3) 0.0086(17) Uani 1 1 d U
O39 O 0.8559(5) 0.2899(5) 0.1670(3) 0.0114(18) Uani 1 1 d .
N1 N 0.8816(7) 0.5532(9) 0.4684(6) 0.032(3) Uani 1 1 d .
H1C H 0.8787 0.6102 0.4881 0.038 Uiso 1 1 calc R
H1D H 0.8684 0.5647 0.4261 0.038 Uiso 1 1 calc R
N2 N 1.0551(8) 0.6180(8) 0.4762(5) 0.029(3) Uani 1 1 d .
H2C H 1.0224 0.6443 0.4396 0.034 Uiso 1 1 calc R
H2D H 1.0644 0.6634 0.5073 0.034 Uiso 1 1 calc R
N3 N 0.1813(8) 0.9635(9) 0.1848(6) 0.036(3) Uani 1 1 d .
H3C H 0.1522 1.0150 0.1927 0.044 Uiso 1 1 calc R
H3D H 0.2300 0.9599 0.2165 0.044 Uiso 1 1 calc R
N4 N 0.0910(8) 0.8530(9) 0.0872(6) 0.038(3) Uani 1 1 d U
H4C H 0.1173 0.8044 0.0731 0.045 Uiso 1 1 calc R
H4D H 0.0354 0.8466 0.0686 0.045 Uiso 1 1 calc R
N5 N 0.0349(11) 0.7364(9) 0.1820(7) 0.059(5) Uani 1 1 d .
H5C H -0.0147 0.7506 0.1533 0.071 Uiso 1 1 calc R
H5D H 0.0541 0.6804 0.1699 0.071 Uiso 1 1 calc R
N6 N 0.1584(10) 0.8097(10) 0.2779(6) 0.050(4) Uani 1 1 d U
H6C H 0.2133 0.7936 0.2888 0.060 Uiso 1 1 calc R
H6D H 0.1523 0.8613 0.3016 0.060 Uiso 1 1 calc R
N7 N 0.1041(12) 0.4344(13) 1.0108(7) 0.075(6) Uani 1 1 d .
H7C H 0.1363 0.4723 1.0388 0.090 Uiso 1 1 calc R
H7D H 0.1248 0.3842 0.9973 0.090 Uiso 1 1 calc R
C1 C 0.8220(11) 0.4855(14) 0.4808(9) 0.056(5) Uani 1 1 d .
H1A H 0.7945 0.4498 0.4419 0.067 Uiso 1 1 calc R
H1B H 0.7794 0.5211 0.4937 0.067 Uiso 1 1 calc R
C2 C 1.1348(10) 0.5844(13) 0.4679(9) 0.050(5) Uani 1 1 d .
H2A H 1.1711 0.6401 0.4688 0.060 Uiso 1 1 calc R
H2B H 1.1242 0.5528 0.4266 0.060 Uiso 1 1 calc R
C3 C 0.1991(12) 0.9782(13) 0.1232(9) 0.058(6) Uani 1 1 d .
H3A H 0.2464 0.9382 0.1214 0.070 Uiso 1 1 calc R
H3B H 0.2130 1.0461 0.1186 0.070 Uiso 1 1 calc R
C4 C 0.1199(11) 0.9491(12) 0.0692(8) 0.042(4) Uani 1 1 d .
H4A H 0.0764 0.9980 0.0645 0.051 Uiso 1 1 calc R
H4B H 0.1330 0.9436 0.0289 0.051 Uiso 1 1 calc R
C5 C 0.0235(15) 0.7241(15) 0.2428(11) 0.070(6) Uani 1 1 d U
H5A H -0.0036 0.6621 0.2452 0.084 Uiso 1 1 calc R
H5B H -0.0110 0.7762 0.2516 0.084 Uiso 1 1 calc R
C6 C 0.1083(18) 0.7266(12) 0.2889(10) 0.087(9) Uani 1 1 d .
H6A H 0.1373 0.6663 0.2857 0.104 Uiso 1 1 calc R
H6B H 0.1033 0.7308 0.3320 0.104 Uiso 1 1 calc R
C7 C 0.0136(17) 0.4553(13) 0.9861(8) 0.077(8) Uani 1 1 d .
H7A H -0.0173 0.3997 0.9949 0.092 Uiso 1 1 calc R
H7B H -0.0010 0.4628 0.9400 0.092 Uiso 1 1 calc R
O1W O 0.8694(13) 0.7329(9) 0.0552(8) 0.112(7) Uani 1 1 d .
O2W O 0.1522(17) 0.8659(18) 0.4772(10) 0.060(7) Uani 0.50 1 d P
O3W O 0.2138(19) 0.5689(19) 0.0823(12) 0.073(8) Uani 0.50 1 d PU
O4W O 1.0118(11) 1.0127(13) 0.5096(8) 0.009(4) Uani 0.50 1 d PU
O5W O 0.9003(13) 1.0317(14) 0.4379(9) 0.034(5) Uani 0.50 1 d P

loop_
_atom_site_aniso_label
_atom_site_aniso_U_11
_atom_site_aniso_U_22
_atom_site_aniso_U_33
_atom_site_aniso_U_23
_atom_site_aniso_U_13
_atom_site_aniso_U_12
W1 0.0154(3) 0.0091(2) 0.0147(3) -0.0022(2) 0.0089(2) 0.0014(2)
W2 0.0115(3) 0.0084(2) 0.0162(3) 0.0020(2) 0.0065(2) 0.00172(19)
W3 0.0197(3) 0.0136(3) 0.0181(3) 0.0009(2) 0.0152(2) 0.0008(2)
W4 0.0101(3) 0.0146(3) 0.0244(3) 0.0008(2) 0.0080(2) -0.0004(2)
W5 0.0152(3) 0.0102(3) 0.0222(3) 0.0011(2) 0.0123(2) -0.0024(2)
W6 0.0131(3) 0.0121(3) 0.0102(2) -0.0003(2) 0.0027(2) 0.0006(2)
W7 0.0133(3) 0.0071(2) 0.0120(2) -0.00129(19) 0.0061(2) -0.00183(19)
W8 0.0143(3) 0.0071(2) 0.0118(2) 0.00073(19) 0.0081(2) 0.00010(19)
W9 0.0180(3) 0.0088(2) 0.0124(2) 0.00270(19) 0.0097(2) 0.0023(2)
W10 0.0126(3) 0.0079(2) 0.0129(2) -0.00077(19) 0.0037(2) 0.00030(19)
W11 0.0215(3) 0.0142(3) 0.0101(2) -0.0010(2) 0.0063(2) 0.0039(2)
La1 0.0132(4) 0.0078(3) 0.0152(4) 0.0002(3) 0.0071(3) 0.0011(3)
Si1 0.0099(17) 0.0064(16) 0.0082(16) -0.0007(13) 0.0047(14) -0.0019(13)
Cu1 0.0252(14) 0.0331(14) 0.0235(13) 0.0000(11) 0.0057(11) 0.0017(11)
Cu2 0.0498(14) 0.0392(11) 0.0429(12) 0.0179(9) 0.0313(11) 0.0199(10)
O1 0.018(5) 0.019(5) 0.035(6) -0.004(4) 0.010(5) 0.001(4)
O2 0.026(5) 0.012(4) 0.021(5) 0.003(4) 0.010(4) 0.007(4)
O3 0.042(7) 0.031(6) 0.031(5) 0.005(4) 0.028(5) 0.014(5)
O4 0.010(5) 0.025(5) 0.031(5) 0.000(4) 0.008(4) -0.007(4)
O5 0.038(6) 0.017(5) 0.040(6) 0.008(4) 0.023(5) -0.010(4)
O6 0.028(6) 0.018(5) 0.015(5) -0.003(4) 0.000(4) 0.001(4)
O7 0.034(6) 0.019(5) 0.019(5) -0.008(4) 0.004(5) -0.010(4)
O8 0.026(5) 0.010(4) 0.028(5) 0.004(4) 0.013(4) 0.000(4)
O9 0.041(6) 0.010(4) 0.024(5) 0.001(4) 0.022(5) 0.001(4)
O10 0.015(5) 0.029(5) 0.026(5) 0.005(4) 0.000(4) 0.012(4)
O11 0.038(6) 0.017(5) 0.015(5) 0.002(4) -0.001(5) 0.015(4)
O12 0.014(5) 0.022(5) 0.018(5) -0.004(4) 0.007(4) -0.006(4)
O13 0.017(5) 0.018(5) 0.024(5) 0.001(4) 0.013(4) 0.002(4)
O14 0.015(5) 0.015(5) 0.025(5) 0.005(4) 0.004(4) 0.004(4)
O15 0.029(6) 0.012(4) 0.015(4) 0.006(4) 0.007(4) 0.008(4)
O16 0.021(5) 0.014(5) 0.026(5) -0.004(4) 0.013(4) 0.000(4)
O17 0.021(5) 0.008(4) 0.018(5) 0.000(3) -0.001(4) -0.001(4)
O18 0.030(6) 0.012(4) 0.015(4) 0.003(4) 0.009(4) 0.004(4)
O19 0.021(5) 0.013(5) 0.028(5) 0.001(4) 0.006(4) -0.001(4)
O20 0.020(5) 0.018(5) 0.020(5) -0.003(4) 0.008(4) 0.002(4)
O21 0.017(5) 0.014(4) 0.009(4) -0.004(3) 0.005(4) 0.004(4)
O22 0.014(5) 0.011(4) 0.022(5) 0.003(4) 0.007(4) 0.004(4)
O23 0.014(5) 0.017(5) 0.024(5) 0.006(4) 0.012(4) -0.001(4)
O24 0.019(5) 0.024(5) 0.007(4) -0.001(4) 0.001(4) 0.005(4)
O25 0.025(5) 0.016(5) 0.017(4) 0.001(4) 0.013(4) -0.008(4)
O26 0.007(4) 0.013(4) 0.017(4) 0.002(3) 0.006(4) 0.000(3)
O27 0.021(5) 0.010(4) 0.007(4) 0.003(3) 0.008(4) 0.003(3)
O28 0.015(5) 0.014(4) 0.024(5) 0.002(4) 0.011(4) -0.001(4)
O29 0.020(5) 0.017(5) 0.026(5) 0.000(4) 0.013(4) -0.002(4)
O30 0.020(4) 0.007(4) 0.013(4) 0.006(3) 0.012(4) 0.004(3)
O31 0.011(5) 0.015(4) 0.012(4) 0.003(3) 0.002(4) -0.003(3)
O32 0.016(5) 0.011(4) 0.027(5) 0.001(4) 0.012(4) 0.000(4)
O33 0.010(2) 0.009(2) 0.009(2) 0.0015(17) 0.0047(18) 0.0008(17)
O34 0.015(5) 0.013(4) 0.017(4) 0.002(4) 0.007(4) 0.000(4)
O35 0.017(5) 0.012(4) 0.009(4) -0.002(3) 0.006(4) 0.001(4)
O36 0.010(2) 0.008(2) 0.008(2) -0.0020(17) 0.0028(18) 0.0010(17)
O37 0.025(5) 0.020(4) 0.018(4) -0.005(3) 0.017(4) 0.002(4)
O38 0.009(2) 0.008(2) 0.009(2) -0.0002(17) 0.0029(18) -0.0023(17)
O39 0.019(5) 0.012(4) 0.006(4) 0.003(3) 0.009(4) 0.004(4)
N1 0.027(7) 0.036(7) 0.028(7) -0.003(6) 0.002(6) 0.001(6)
N2 0.033(8) 0.037(7) 0.012(6) 0.003(5) 0.001(6) 0.002(6)
N3 0.027(8) 0.041(8) 0.041(8) 0.007(6) 0.011(6) 0.018(6)
N4 0.038(4) 0.039(4) 0.038(4) 0.000(2) 0.014(2) 0.002(2)
N5 0.108(14) 0.026(8) 0.064(10) 0.027(7) 0.056(11) 0.022(8)
N6 0.051(4) 0.050(4) 0.049(4) -0.002(2) 0.016(2) 0.005(2)
N7 0.084(14) 0.088(14) 0.054(11) 0.001(9) 0.023(11) 0.038(11)
C1 0.024(10) 0.088(15) 0.054(12) -0.006(11) 0.012(9) 0.010(10)
C2 0.025(10) 0.055(12) 0.078(14) -0.013(10) 0.028(10) -0.002(8)
C3 0.055(13) 0.062(12) 0.083(14) 0.036(11) 0.060(12) 0.033(10)
C4 0.049(12) 0.048(10) 0.043(10) 0.020(8) 0.034(9) 0.022(9)
C5 0.085(10) 0.052(9) 0.083(10) 0.011(8) 0.040(8) -0.005(8)
C6 0.20(3) 0.023(10) 0.075(15) 0.015(9) 0.099(19) 0.024(14)
C7 0.17(3) 0.037(11) 0.040(11) 0.016(9) 0.057(15) 0.018(14)
O1W 0.22(2) 0.025(7) 0.155(15) -0.001(8) 0.159(16) -0.010(10)
O2W 0.08(2) 0.063(17) 0.036(13) 0.016(12) 0.007(14) 0.019(15)
O3W 0.089(12) 0.062(11) 0.063(11) -0.009(8) 0.012(9) -0.019(9)
O4W 0.010(4) 0.009(4) 0.009(4) 0.003(2) 0.003(2) 0.001(2)
O5W 0.043(14) 0.036(12) 0.028(11) 0.004(9) 0.016(11) 0.008(10)

loop_
_atom_type_symbol
_atom_type_description
_atom_type_scat_dispersion_real
_atom_type_scat_dispersion_imag
_atom_type_scat_source
C C 0.0033 0.0016 'International Tables Vol C Tables 4.2.6.8 and 6.1.1.4'
H H 0.0000 0.0000 'International Tables Vol C Tables 4.2.6.8 and 6.1.1.4'
N N 0.0061 0.0033 'International Tables Vol C Tables 4.2.6.8 and 6.1.1.4'
O O 0.0106 0.0060 'International Tables Vol C Tables 4.2.6.8 and 6.1.1.4'
Si Si 0.0817 0.0704 'International Tables Vol C Tables 4.2.6.8 and 6.1.1.4'
Cu Cu 0.3201 1.2651 'International Tables Vol C Tables 4.2.6.8 and 6.1.1.4'
La La -0.2871 2.4523 'International Tables Vol C Tables 4.2.6.8 and 6.1.1.4'
W W -0.8490 6.8722 'International Tables Vol C Tables 4.2.6.8 and 6.1.1.4'

loop_
_geom_angle_atom_site_label_1
_geom_angle_atom_site_label_2
_geom_angle_atom_site_label_3
_geom_angle
_geom_angle_site_symmetry_1
_geom_angle_site_symmetry_3
O1 W1 O12 102.1(4) . .
O1 W1 O20 100.9(4) . .
O12 W1 O20 95.0(4) . .
O1 W1 O26 99.3(4) . .
O12 W1 O26 94.6(4) . .
O20 W1 O26 155.2(3) . .
O1 W1 O34 93.8(4) . .
O12 W1 O34 164.1(3) . .
O20 W1 O34 80.9(3) . .
O26 W1 O34 83.6(3) . .
O1 W1 O36 170.6(4) . .
O12 W1 O36 84.7(3) . .
O20 W1 O36 84.8(3) . .
O26 W1 O36 73.4(3) . .
O34 W1 O36 79.7(3) . .
O2 W2 O25 100.5(4) . .
O2 W2 O26 99.6(4) . .
O25 W2 O26 96.8(3) . .
O2 W2 O32 98.6(4) . .
O25 W2 O32 92.1(4) . .
O26 W2 O32 157.9(3) . .
O2 W2 O22 91.5(4) . .
O25 W2 O22 167.1(3) . .
O26 W2 O22 85.6(3) . .
O32 W2 O22 81.5(3) . .
O2 W2 O36 171.7(3) . .
O25 W2 O36 86.5(3) . .
O26 W2 O36 74.9(3) . .
O32 W2 O36 85.5(3) . .
O22 W2 O36 81.8(3) . .
O3 W3 O34 103.3(4) . .
O3 W3 O29 101.3(4) . .
O34 W3 O29 90.1(4) . .
O3 W3 O13 99.5(4) . .
O34 W3 O13 91.4(4) . .
O29 W3 O13 158.2(3) . .
O3 W3 O16 98.3(4) . .
O34 W3 O16 158.4(3) . .
O29 W3 O16 85.5(3) . .
O13 W3 O16 85.0(3) . .
O3 W3 O37 169.3(4) . .
O34 W3 O37 85.5(3) . .
O29 W3 O37 84.6(3) . .
O13 W3 O37 73.8(3) . .
O16 W3 O37 73.1(3) . .
O4 W4 O22 105.3(4) . .
O4 W4 O13 99.9(4) . .
O22 W4 O13 92.3(4) . .
O4 W4 O28 101.9(4) . .
O22 W4 O28 88.7(3) . .
O13 W4 O28 157.1(4) . .
O4 W4 O19 96.3(4) . .
O22 W4 O19 158.3(4) . .
O13 W4 O19 84.9(3) . .
O28 W4 O19 85.7(3) . .
O4 W4 O37 167.1(3) . .
O22 W4 O37 86.2(3) . .
O13 W4 O37 73.5(3) . .
O28 W4 O37 83.7(3) . .
O19 W4 O37 72.3(3) . .
O5 W5 O19 100.5(4) . .
O5 W5 O16 99.6(4) . .
O19 W5 O16 91.0(4) . .
O5 W5 O23 100.9(4) . .
O19 W5 O23 158.2(3) . .
O16 W5 O23 88.9(4) . .
O5 W5 O14 101.4(4) . .
O19 W5 O14 89.0(4) . .
O16 W5 O14 158.6(4) . .
O23 W5 O14 83.3(3) . .
O5 W5 O37 172.7(4) . .
O19 W5 O37 74.9(3) . .
O16 W5 O37 75.0(3) . .
O23 W5 O37 84.1(3) . .
O14 W5 O37 84.3(3) . .
O6 W6 O32 101.6(4) . .
O6 W6 O28 102.8(4) . .
O32 W6 O28 90.0(3) . .
O6 W6 O35 96.9(4) . .
O32 W6 O35 91.5(3) . .
O28 W6 O35 159.5(3) . .
O6 W6 O31 97.5(4) . .
O32 W6 O31 160.8(3) . .
O28 W6 O31 87.1(3) . .
O35 W6 O31 84.8(3) . .
O6 W6 O38 168.9(4) . .
O32 W6 O38 85.1(3) . .
O28 W6 O38 85.8(3) . .
O35 W6 O38 73.9(3) . .
O31 W6 O38 75.8(3) . .
O7 W7 O14 100.8(4) . .
O7 W7 O33 101.2(4) . .
O14 W7 O33 157.2(3) . .
O7 W7 O31 98.5(4) . .
O14 W7 O31 91.8(3) . .
O33 W7 O31 91.0(3) . .
O7 W7 O30 100.9(4) . .
O14 W7 O30 86.1(3) . .
O33 W7 O30 83.8(3) . .
O31 W7 O30 160.5(3) . .
O7 W7 O38 170.8(3) . .
O14 W7 O38 85.6(3) . .
O33 W7 O38 73.4(3) . .
O31 W7 O38 74.5(3) . .
O30 W7 O38 86.0(3) . .
O7 W7 La1 89.3(3) . .
O14 W7 La1 129.3(3) . .
O33 W7 La1 45.1(2) . .
O31 W7 La1 136.0(2) . .
O30 W7 La1 43.3(2) . .
O38 W7 La1 91.75(19) . .
O8 W8 O17 103.1(4) . .
O8 W8 O35 99.1(4) . .
O17 W8 O35 94.5(3) . .
O8 W8 O27 100.7(4) . .
O17 W8 O27 93.7(3) . .
O35 W8 O27 156.2(3) . .
O8 W8 O33 96.1(3) . .
O17 W8 O33 160.7(3) . .
O35 W8 O33 84.4(3) . .
O27 W8 O33 80.5(3) . .
O8 W8 O38 164.0(3) . .
O17 W8 O38 90.8(3) . .
O35 W8 O38 71.6(3) . .
O27 W8 O38 85.9(3) . .
O33 W8 O38 70.5(3) . .
O8 W8 La1 87.0(3) . .
O17 W8 La1 135.1(3) . .
O35 W8 La1 127.4(2) . .
O27 W8 La1 41.5(2) . .
O33 W8 La1 43.0(2) . .
O38 W8 La1 88.57(18) . .
O9 W9 O23 102.0(4) . .
O9 W9 O15 99.7(4) . .
O23 W9 O15 89.9(4) . .
O9 W9 O21 99.8(4) . .
O23 W9 O21 157.5(3) . .
O15 W9 O21 91.7(4) . .
O9 W9 O30 100.9(4) . .
O23 W9 O30 86.4(4) . .
O15 W9 O30 159.3(3) . .
O21 W9 O30 84.3(3) . .
O9 W9 O39 170.2(4) . .
O23 W9 O39 85.6(3) . .
O15 W9 O39 73.8(3) . .
O21 W9 O39 73.4(3) . .
O30 W9 O39 85.6(3) . .
O9 W9 La1 89.1(3) . .
O23 W9 La1 128.8(2) . .
O15 W9 La1 137.7(3) . .
O21 W9 La1 46.1(2) . .
O30 W9 La1 42.4(2) . .
O39 W9 La1 90.95(18) . .
O10 W10 O18 102.9(4) . .
O10 W10 O24 98.7(4) . .
O18 W10 O24 94.0(3) . .
O10 W10 O27 102.4(4) . .
O18 W10 O27 94.2(3) . .
O24 W10 O27 155.0(4) . .
O10 W10 O21 94.1(4) . .
O18 W10 O21 162.9(4) . .
O24 W10 O21 84.4(3) . .
O27 W10 O21 80.9(3) . .
O10 W10 O39 161.9(3) . .
O18 W10 O39 92.9(3) . .
O24 W10 O39 71.1(3) . .
O27 W10 O39 84.9(3) . .
O21 W10 O39 70.5(3) . .
O11 W11 O20 102.2(4) . .
O11 W11 O24 99.8(4) . .
O20 W11 O24 93.9(4) . .
O11 W11 O29 100.6(4) . .
O20 W11 O29 86.7(4) . .
O24 W11 O29 159.0(3) . .
O11 W11 O15 98.7(4) . .
O20 W11 O15 158.6(3) . .
O24 W11 O15 86.6(4) . .
O29 W11 O15 85.4(4) . .
O11 W11 O39 169.8(3) . .
O20 W11 O39 85.6(3) . .
O24 W11 O39 72.9(3) . .
O29 W11 O39 86.2(3) . .
O15 W11 O39 74.0(3) . .
O12 La1 O17 122.0(3) 2_655 2_655
O12 La1 O18 80.5(3) 2_655 2_655
O17 La1 O18 71.2(3) 2_655 2_655
O12 La1 O25 77.5(3) 2_655 2_655
O17 La1 O25 77.9(3) 2_655 2_655
O18 La1 O25 123.4(3) 2_655 2_655
O12 La1 O30 139.2(3) 2_655 .
O17 La1 O30 92.1(3) 2_655 .
O18 La1 O30 91.6(3) 2_655 .
O25 La1 O30 136.3(3) 2_655 .
O12 La1 O27 85.6(3) 2_655 .
O17 La1 O27 143.5(2) 2_655 .
O18 La1 O27 142.4(3) 2_655 .
O25 La1 O27 86.6(3) 2_655 .
O30 La1 O27 76.6(2) . .
O12 La1 O33 78.7(3) 2_655 .
O17 La1 O33 141.4(3) 2_655 .
O18 La1 O33 82.3(3) 2_655 .
O25 La1 O33 140.7(2) 2_655 .
O30 La1 O33 60.5(2) . .
O27 La1 O33 60.7(2) . .
O12 La1 O21 137.9(3) 2_655 .
O17 La1 O21 83.8(3) 2_655 .
O18 La1 O21 141.6(3) 2_655 .
O25 La1 O21 76.6(3) 2_655 .
O30 La1 O21 59.9(3) . .
O27 La1 O21 60.3(2) . .
O33 La1 O21 101.9(2) . .
O12 La1 W7 107.5(2) 2_655 .
O17 La1 W7 113.1(2) 2_655 .
O18 La1 W7 76.4(2) 2_655 .
O25 La1 W7 160.17(18) 2_655 .
O30 La1 W7 32.53(17) . .
O27 La1 W7 74.84(19) . .
O33 La1 W7 30.99(16) . .
O21 La1 W7 87.92(18) . .
O12 La1 W9 159.36(19) 2_655 .
O17 La1 W9 78.3(2) 2_655 .
O18 La1 W9 112.7(2) 2_655 .
O25 La1 W9 105.49(18) 2_655 .
O30 La1 W9 31.21(17) . .
O27 La1 W9 74.34(17) . .
O33 La1 W9 87.19(16) . .
O21 La1 W9 31.41(18) . .
W7 La1 W9 63.093(16) . .
O12 La1 W8 71.48(19) 2_655 .
O17 La1 W8 166.5(2) 2_655 .
O18 La1 W8 112.43(19) 2_655 .
O25 La1 W8 108.68(19) 2_655 .
O30 La1 W8 74.96(16) . .
O27 La1 W8 30.18(16) . .
O33 La1 W8 33.26(16) . .
O21 La1 W8 86.22(16) . .
W7 La1 W8 57.237(15) . .
W9 La1 W8 88.459(18) . .
O36 Si1 O38 111.8(4) . .
O36 Si1 O37 108.7(4) . .
O38 Si1 O37 108.6(4) . .
O36 Si1 O39 112.5(4) . .
O38 Si1 O39 106.7(4) . .
O37 Si1 O39 108.5(4) . .
N2 Cu1 N2 180.0(6) 3_766 .
N2 Cu1 N1 84.5(5) 3_766 .
N2 Cu1 N1 95.5(5) . .
N2 Cu1 N1 95.5(5) 3_766 3_766
N2 Cu1 N1 84.5(5) . 3_766
N1 Cu1 N1 180.000(2) . 3_766
N3 Cu2 N5 170.5(6) . .
N3 Cu2 N4 84.5(5) . .
N5 Cu2 N4 95.9(6) . .
N3 Cu2 N6 98.5(5) . .
N5 Cu2 N6 83.2(6) . .
N4 Cu2 N6 167.6(6) . .
W1 O12 La1 134.4(4) . 2_645
W4 O13 W3 121.0(4) . .
W7 O14 W5 153.8(5) . .
W9 O15 W11 121.8(4) . .
W5 O16 W3 119.8(4) . .
W8 O17 La1 158.9(4) . 2_645
W10 O18 La1 158.2(4) . 2_645
W5 O19 W4 121.2(4) . .
W11 O20 W1 156.4(5) . .
W9 O21 W10 121.3(4) . .
W9 O21 La1 102.5(3) . .
W10 O21 La1 103.2(3) . .
W4 O22 W2 151.9(4) . .
W9 O23 W5 154.2(5) . .
W11 O24 W10 124.1(4) . .
W2 O25 La1 131.8(4) . 2_645
W2 O26 W1 116.8(4) . .
W10 O27 W8 139.4(4) . .
W10 O27 La1 109.4(3) . .
W8 O27 La1 108.3(3) . .
W6 O28 W4 146.7(5) . .
W11 O29 W3 146.2(5) . .
W9 O30 W7 145.9(4) . .
W9 O30 La1 106.4(3) . .
W7 O30 La1 104.2(3) . .
W7 O31 W6 119.6(4) . .
W6 O32 W2 152.1(5) . .
W7 O33 W8 122.0(4) . .
W7 O33 La1 103.9(3) . .
W8 O33 La1 103.7(3) . .
W3 O34 W1 151.5(5) . .
W6 O35 W8 121.7(4) . .
Si1 O36 W2 128.0(4) . .
Si1 O36 W1 127.6(4) . .
W2 O36 W1 92.9(3) . .
Si1 O37 W5 127.9(4) . .
Si1 O37 W3 122.2(5) . .
W5 O37 W3 92.0(3) . .
Si1 O37 W4 122.1(4) . .
W5 O37 W4 91.5(3) . .
W3 O37 W4 91.3(3) . .
Si1 O38 W6 123.0(4) . .
Si1 O38 W8 123.6(4) . .
W6 O38 W8 92.3(3) . .
Si1 O38 W7 124.7(4) . .
W6 O38 W7 90.1(2) . .
W8 O38 W7 93.7(3) . .
Si1 O39 W11 121.7(4) . .
Si1 O39 W9 125.3(4) . .
W11 O39 W9 90.3(2) . .
Si1 O39 W10 124.1(4) . .
W11 O39 W10 91.5(3) . .
W9 O39 W10 94.4(3) . .
C1 N1 Cu1 111.1(10) . .
C1 N1 H1C 109.4 . .
Cu1 N1 H1C 109.4 . .
C1 N1 H1D 109.4 . .
Cu1 N1 H1D 109.4 . .
H1C N1 H1D 108.0 . .
C2 N2 Cu1 106.2(10) . .
C2 N2 H2C 110.5 . .
Cu1 N2 H2C 110.5 . .
C2 N2 H2D 110.5 . .
Cu1 N2 H2D 110.5 . .
H2C N2 H2D 108.7 . .
C3 N3 Cu2 110.9(11) . .
C3 N3 H3C 109.5 . .
Cu2 N3 H3C 109.5 . .
C3 N3 H3D 109.5 . .
Cu2 N3 H3D 109.5 . .
H3C N3 H3D 108.0 . .
C4 N4 Cu2 110.5(9) . .
C4 N4 H4C 109.6 . .
Cu2 N4 H4C 109.6 . .
C4 N4 H4D 109.6 . .
Cu2 N4 H4D 109.6 . .
H4C N4 H4D 108.1 . .
C5 N5 Cu2 110.8(13) . .
C5 N5 H5C 109.5 . .
Cu2 N5 H5C 109.5 . .
C5 N5 H5D 109.5 . .
Cu2 N5 H5D 109.5 . .
H5C N5 H5D 108.1 . .
C6 N6 Cu2 107.2(12) . .
C6 N6 H6C 110.3 . .
Cu2 N6 H6C 110.3 . .
C6 N6 H6D 110.3 . .
Cu2 N6 H6D 110.3 . .
H6C N6 H6D 108.5 . .
C7 N7 H7C 120.0 . .
C7 N7 H7D 120.0 . .
H7C N7 H7D 120.0 . .
N1 C1 C2 110.4(14) . 3_766
N1 C1 H1A 109.6 . .
C2 C1 H1A 109.6 3_766 .
N1 C1 H1B 109.6 . .
C2 C1 H1B 109.6 3_766 .
H1A C1 H1B 108.1 . .
N2 C2 C1 111.3(14) . 3_766
N2 C2 H2A 109.4 . .
C1 C2 H2A 109.4 3_766 .
N2 C2 H2B 109.4 . .
C1 C2 H2B 109.4 3_766 .
H2A C2 H2B 108.0 . .
N3 C3 C4 108.0(14) . .
N3 C3 H3A 110.1 . .
C4 C3 H3A 110.1 . .
N3 C3 H3B 110.1 . .
C4 C3 H3B 110.1 . .
H3A C3 H3B 108.4 . .
N4 C4 C3 107.1(12) . .
N4 C4 H4A 110.3 . .
C3 C4 H4A 110.3 . .
N4 C4 H4B 110.3 . .
C3 C4 H4B 110.3 . .
H4A C4 H4B 108.5 . .
N5 C5 C6 106.0(18) . .
N5 C5 H5A 110.5 . .
C6 C5 H5A 110.5 . .
N5 C5 H5B 110.5 . .
C6 C5 H5B 110.5 . .
H5A C5 H5B 108.7 . .
C5 C6 N6 112.4(16) . .
C5 C6 H6A 109.1 . .
N6 C6 H6A 109.1 . .
C5 C6 H6B 109.1 . .
N6 C6 H6B 109.1 . .
H6A C6 H6B 107.9 . .
N7 C7 C7 114(3) . 3_567
N7 C7 H7A 108.7 . .
C7 C7 H7A 108.7 3_567 .
N7 C7 H7B 108.7 . .
C7 C7 H7B 108.7 3_567 .
H7A C7 H7B 107.6 . .
O4W O4W O5W 122(4) 3_776 3_776

loop_
_geom_bond_atom_site_label_1
_geom_bond_atom_site_label_2
_geom_bond_distance
_geom_bond_site_symmetry_2
W1 O1 1.714(8) .
W1 O12 1.751(8) .
W1 O20 1.931(8) .
W1 O26 1.956(8) .
W1 O34 2.068(8) .
W1 O36 2.304(7) .
W2 O2 1.735(8) .
W2 O25 1.738(8) .
W2 O26 1.927(8) .
W2 O32 1.969(8) .
W2 O22 2.074(8) .
W2 O36 2.260(7) .
W3 O3 1.715(9) .
W3 O34 1.809(8) .
W3 O29 1.920(9) .
W3 O13 1.933(9) .
W3 O16 2.006(8) .
W3 O37 2.343(8) .
W4 O4 1.719(9) .
W4 O22 1.816(8) .
W4 O13 1.930(8) .
W4 O28 1.936(8) .
W4 O19 1.998(8) .
W4 O37 2.356(9) .
W5 O5 1.717(8) .
W5 O19 1.864(9) .
W5 O16 1.891(8) .
W5 O23 1.920(8) .
W5 O14 1.932(8) .
W5 O37 2.342(8) .
W6 O6 1.700(8) .
W6 O32 1.867(8) .
W6 O28 1.880(8) .
W6 O35 1.929(8) .
W6 O31 1.959(8) .
W6 O38 2.308(7) .
W7 O7 1.698(8) .
W7 O14 1.880(9) .
W7 O33 1.897(8) .
W7 O31 1.899(8) .
W7 O30 1.984(8) .
W7 O38 2.403(7) .
W7 La1 3.5775(9) .
W8 O8 1.708(9) .
W8 O17 1.769(8) .
W8 O35 1.952(8) .
W8 O27 1.969(7) .
W8 O33 2.100(7) .
W8 O38 2.390(8) .
W8 La1 3.7188(8) .
W9 O9 1.694(8) .
W9 O23 1.886(8) .
W9 O15 1.888(8) .
W9 O21 1.921(8) .
W9 O30 1.943(7) .
W9 O39 2.387(7) .
W9 La1 3.5980(8) .
W10 O10 1.701(9) .
W10 O18 1.754(8) .
W10 O24 1.934(8) .
W10 O27 1.967(7) .
W10 O21 2.100(8) .
W10 O39 2.389(8) .
W11 O11 1.701(8) .
W11 O20 1.876(8) .
W11 O24 1.897(9) .
W11 O29 1.918(9) .
W11 O15 1.946(8) .
W11 O39 2.337(7) .
La1 O12 2.386(8) 2_655
La1 O17 2.426(8) 2_655
La1 O18 2.432(8) 2_655
La1 O25 2.436(9) 2_655
La1 O30 2.530(8) .
La1 O27 2.595(7) .
La1 O33 2.611(7) .
La1 O21 2.655(7) .
Si1 O36 1.613(8) .
Si1 O38 1.639(8) .
Si1 O37 1.644(9) .
Si1 O39 1.654(8) .
Cu1 N2 2.001(11) 3_766
Cu1 N2 2.001(11) .
Cu1 N1 2.023(12) .
Cu1 N1 2.023(12) 3_766
Cu2 N3 1.971(13) .
Cu2 N5 1.983(15) .
Cu2 N4 2.025(12) .
Cu2 N6 2.030(13) .
O12 La1 2.386(8) 2_645
O17 La1 2.426(8) 2_645
O18 La1 2.432(8) 2_645
O25 La1 2.436(9) 2_645
N1 C1 1.44(2) .
N1 H1C 0.9000 .
N1 H1D 0.9000 .
N2 C2 1.465(19) .
N2 H2C 0.9000 .
N2 H2D 0.9000 .
N3 C3 1.476(19) .
N3 H3C 0.9000 .
N3 H3D 0.9000 .
N4 C4 1.494(19) .
N4 H4C 0.9000 .
N4 H4D 0.9000 .
N5 C5 1.41(2) .
N5 H5C 0.9000 .
N5 H5D 0.9000 .
N6 C6 1.47(2) .
N6 H6C 0.9000 .
N6 H6D 0.9000 .
N7 C7 1.47(3) .
N7 H7C 0.8600 .
N7 H7D 0.8600 .
C1 C2 1.49(2) 3_766
C1 H1A 0.9700 .
C1 H1B 0.9700 .
C2 C1 1.49(2) 3_766
C2 H2A 0.9700 .
C2 H2B 0.9700 .
C3 C4 1.54(2) .
C3 H3A 0.9700 .
C3 H3B 0.9700 .
C4 H4A 0.9700 .
C4 H4B 0.9700 .
C5 C6 1.47(3) .
C5 H5A 0.9700 .
C5 H5B 0.9700 .
C6 H6A 0.9700 .
C6 H6B 0.9700 .
C7 C7 1.50(3) 3_567
C7 H7A 0.9700 .
C7 H7B 0.9700 .
O4W O4W 0.59(3) 3_776
O4W O5W 1.69(3) 3_776
O5W O4W 1.69(3) 3_776
